data_2238886
loop_
_publ_author_name
'Starosta, Wojciech'
'Leciejewicz, Janusz'

_publ_section_title
;
 <i>catena</i>-Poly[[aqualithium(I)]-\m-3-carboxy-5,6-dimethylpyrazine-2-carboxylato-\k^4^<i>O</i>^2^,<i>N</i>^1^:<i>O</i>^3^,<i>N</i>^4^]
;
_journal_issue 12
_journal_name_full 'Acta Crystallographica Section E'
_journal_page_first m655
_journal_page_last m656
_journal_paper_doi 10.1107/S1600536813030493
_journal_volume 69
_journal_year 2013
_chemical_formula_iupac '[Li (C8 H7 N2 O4) (H2 O1)]'
_chemical_formula_moiety 'C8 H9 Li N2 O5'
_chemical_formula_sum 'C8 H9 Li N2 O5'
_chemical_formula_weight 220.11
_chemical_name_systematic
<i>catena</i>-Poly[[aqualithium(I)]-\m-3-carboxy-5,6-dimethylpyrazine-2-carboxylato-\k^4^<i>O</i>^2^,<i>N</i>^1^:<i>O</i>^3^,<i>N</i>^4^]
_space_group_IT_number 15
_symmetry_cell_setting monoclinic
_symmetry_space_group_name_Hall '-C 2yc'
_symmetry_space_group_name_H-M 'C 1 2/c 1'
_atom_sites_solution_hydrogens geom
_atom_sites_solution_primary direct
_atom_sites_solution_secondary difmap
_audit_creation_method SHELXL-97
_cell_angle_alpha 90.00
_cell_angle_beta 97.2720(10)
_cell_angle_gamma 90.00
_cell_formula_units_Z 16
_cell_length_a 16.9052(2)
_cell_length_b 16.7980(2)
_cell_length_c 14.3805(2)
_cell_measurement_temperature 293(2)
_cell_volume 4050.83(9)
_computing_cell_refinement
;
CrysAlis PRO (Oxford Diffraction, 2010)
;
_computing_data_collection
;
CrysAlis PRO (Oxford Diffraction, 2010)
;
_computing_data_reduction
;
CrysAlis PRO (Oxford Diffraction, 2010)
;
_computing_molecular_graphics 'SHELXTL (Sheldrick, 2008)'
_computing_publication_material 'SHELXTL (Sheldrick, 2008)'
_computing_structure_refinement 'SHELXL97 (Sheldrick, 2008)'
_computing_structure_solution 'SHELXS97 (Sheldrick, 2008)'
_diffrn_ambient_temperature 293(2)
_diffrn_detector_area_resol_mean 10.4922
_diffrn_measured_fraction_theta_full 0.984
_diffrn_measured_fraction_theta_max 0.984
_diffrn_measurement_device_type 'Oxford Diffraction Xcalibur Ruby'
_diffrn_measurement_method 'rotation method, \w'
_diffrn_radiation_monochromator graphite
_diffrn_radiation_source 'Enhance (Cu) X-ray Source'
_diffrn_radiation_type CuK\a
_diffrn_radiation_wavelength 1.54178
_diffrn_reflns_av_R_equivalents 0.0388
_diffrn_reflns_av_sigmaI/netI 0.1437
_diffrn_reflns_limit_h_max 20
_diffrn_reflns_limit_h_min -20
_diffrn_reflns_limit_k_max 20
_diffrn_reflns_limit_k_min -20
_diffrn_reflns_limit_l_max 17
_diffrn_reflns_limit_l_min -15
_diffrn_reflns_number 37580
_diffrn_reflns_theta_full 70.07
_diffrn_reflns_theta_max 70.07
_diffrn_reflns_theta_min 3.72
_exptl_absorpt_coefficient_mu 1.024
_exptl_absorpt_correction_T_max 0.958
_exptl_absorpt_correction_T_min 0.738
_exptl_absorpt_correction_type analytical
_exptl_absorpt_process_details
;
[CrysAlis PRO (Oxford Diffraction, 2010), using a multifaceted crystal
model (Clark & Reid, 1995)]
;
_exptl_crystal_colour colourless
_exptl_crystal_density_diffrn 1.444
_exptl_crystal_density_method 'not measured'
_exptl_crystal_description plate
_exptl_crystal_F_000 1824
_exptl_crystal_size_max 0.240
_exptl_crystal_size_mid 0.073
_exptl_crystal_size_min 0.020
_refine_diff_density_max 0.176
_refine_diff_density_min -0.193
_refine_ls_extinction_method none
_refine_ls_goodness_of_fit_ref 0.972
_refine_ls_hydrogen_treatment mixed
_refine_ls_matrix_type full
_refine_ls_number_parameters 319
_refine_ls_number_reflns 3808
_refine_ls_number_restraints 0
_refine_ls_restrained_S_all 0.972
_refine_ls_R_factor_all 0.0518
_refine_ls_R_factor_gt 0.0402
_refine_ls_shift/su_max 0.000
_refine_ls_shift/su_mean 0.000
_refine_ls_structure_factor_coef Fsqd
_refine_ls_weighting_details 'calc w=1/[\s^2^(Fo^2^)+(0.0785P)^2^+0.0000P] where P=(Fo^2^+2Fc^2^)/3'
_refine_ls_weighting_scheme calc
_refine_ls_wR_factor_gt 0.1051
_refine_ls_wR_factor_ref 0.1103
_reflns_number_gt 2898
_reflns_number_total 3808
_reflns_threshold_expression I>2sigma(I)
_cod_data_source_file kp2460.cif
_cod_data_source_block I
_cod_original_sg_symbol_H-M 'C 2/c'
_cod_database_code 2238886

loop_
_symmetry_equiv_pos_as_xyz
'x, y, z'
'-x, y, -z+1/2'
'x+1/2, y+1/2, z'
'-x+1/2, y+1/2, -z+1/2'
'-x, -y, -z'
'x, -y, z-1/2'
'-x+1/2, -y+1/2, -z'
'x+1/2, -y+1/2, z-1/2'

loop_
_atom_site_type_symbol
_atom_site_label
_atom_site_fract_x
_atom_site_fract_y
_atom_site_fract_z
_atom_site_U_iso_or_equiv
_atom_site_adp_type
_atom_site_calc_flag
_atom_site_refinement_flags
_atom_site_occupancy
_atom_site_symmetry_multiplicity
O O21 0.40317(10) -0.10768(8) 0.21913(9) 0.0790(4) Uani d . 1 1
O O22 0.44031(11) -0.17638(7) 0.10322(10) 0.0800(5) Uani d . 1 1
H H221 0.4499(17) -0.1704(18) 0.023(2) 0.120(10) Uiso d . 1 1
O O24 0.42558(9) -0.07834(9) -0.17086(8) 0.0700(4) Uani d . 1 1
O O23 0.46000(10) -0.16051(7) -0.05594(9) 0.0715(4) Uani d . 1 1
N N21 0.36865(7) 0.02096(7) 0.12139(8) 0.0424(3) Uani d . 1 1
C C22 0.39606(8) -0.04057(8) 0.07412(10) 0.0401(3) Uani d . 1 1
C C23 0.40339(8) -0.03291(8) -0.02084(10) 0.0404(3) Uani d . 1 1
N N24 0.38516(7) 0.03671(7) -0.06538(8) 0.0440(3) Uani d . 1 1
C C25 0.36067(9) 0.09750(8) -0.01817(11) 0.0459(3) Uani d . 1 1
C C26 0.35079(9) 0.08917(9) 0.07754(11) 0.0447(3) Uani d . 1 1
C C27 0.41428(11) -0.11261(10) 0.13755(12) 0.0545(4) Uani d . 1 1
C C28 0.43074(10) -0.09444(10) -0.08791(11) 0.0501(4) Uani d . 1 1
C C29 0.34350(14) 0.17437(11) -0.07011(14) 0.0694(5) Uani d . 1 1
H H291 0.3571 0.1692 -0.1326 0.104 Uiso calc R 1 1
H H293 0.3746 0.2163 -0.0382 0.104 Uiso calc R 1 1
H H292 0.2878 0.1868 -0.0727 0.104 Uiso calc R 1 1
C C30 0.31919(13) 0.15546(10) 0.13190(13) 0.0660(5) Uani d . 1 1
H H302 0.3141 0.1375 0.1942 0.099 Uiso calc R 1 1
H H301 0.2679 0.1717 0.1014 0.099 Uiso calc R 1 1
H H303 0.3553 0.1998 0.1349 0.099 Uiso calc R 1 1
O O11 -0.09821(8) 0.12180(9) 0.68432(9) 0.0681(4) Uani d . 1 1
O O12 -0.16977(7) 0.06333(9) 0.56697(9) 0.0686(4) Uani d . 1 1
H H121 -0.1667(15) 0.0483(16) 0.4900(19) 0.100(8) Uiso d . 1 1
O O13 -0.08820(9) 0.05683(9) 0.29824(8) 0.0707(4) Uani d . 1 1
O O14 -0.16205(7) 0.02872(9) 0.40804(9) 0.0681(4) Uani d . 1 1
N N11 0.02790(7) 0.13911(7) 0.59970(8) 0.0420(3) Uani d . 1 1
C C12 -0.03649(8) 0.10845(8) 0.54690(10) 0.0389(3) Uani d . 1 1
C C13 -0.03376(8) 0.09184(8) 0.45215(10) 0.0401(3) Uani d . 1 1
N N14 0.03342(8) 0.10634(7) 0.41328(8) 0.0444(3) Uani d . 1 1
C C15 0.09685(9) 0.13481(9) 0.46587(11) 0.0464(3) Uani d . 1 1
C C16 0.09424(9) 0.15177(9) 0.56170(11) 0.0454(3) Uani d . 1 1
C C17 -0.10577(9) 0.09773(9) 0.60402(11) 0.0483(4) Uani d . 1 1
C C18 -0.09889(10) 0.05765(9) 0.38036(12) 0.0504(4) Uani d . 1 1
C C19 0.17054(12) 0.14820(14) 0.41993(14) 0.0704(5) Uani d . 1 1
H H191 0.1617 0.1297 0.3563 0.106 Uiso calc R 1 1
H H193 0.2143 0.1194 0.4534 0.106 Uiso calc R 1 1
H H192 0.1829 0.2040 0.4207 0.106 Uiso calc R 1 1
C C20 0.16447(11) 0.18443(13) 0.62319(13) 0.0666(5) Uani d . 1 1
H H203 0.1512 0.1909 0.6857 0.100 Uiso calc R 1 1
H H201 0.1789 0.2351 0.5994 0.100 Uiso calc R 1 1
H H202 0.2086 0.1483 0.6240 0.100 Uiso calc R 1 1
O O15 0.0000 0.27959(11) 0.7500 0.0753(6) Uani d S 1 2
O O25 0.25338(8) -0.01032(11) 0.27697(12) 0.0805(5) Uani d . 1 1
Li Li11 0.0000 0.1656(2) 0.7500 0.0537(9) Uani d S 1 2
Li Li21 0.36552(17) -0.01282(17) 0.2742(2) 0.0548(6) Uani d . 1 1
Li Li12 0.0000 0.1074(2) 0.2500 0.0558(9) Uani d S 1 2
O O16 0.0000 0.21954(12) 0.2500 0.1067(11) Uani d S 1 2
H H161 0.0175(17) 0.2467(17) 0.2957(18) 0.105(9) Uiso d . 1 1
H H151 0.016(2) 0.310(2) 0.709(2) 0.160(15) Uiso d . 1 1
H H251 0.2275(17) -0.0304(16) 0.323(2) 0.105(9) Uiso d . 1 1
H H252 0.220(2) -0.0018(19) 0.233(2) 0.120(11) Uiso d . 1 1

loop_
_atom_site_aniso_label
_atom_site_aniso_U_11
_atom_site_aniso_U_22
_atom_site_aniso_U_33
_atom_site_aniso_U_12
_atom_site_aniso_U_13
_atom_site_aniso_U_23
O21 0.1200(12) 0.0716(8) 0.0510(7) 0.0362(8) 0.0324(8) 0.0182(6)
O22 0.1352(13) 0.0487(6) 0.0592(8) 0.0289(7) 0.0239(8) 0.0074(6)
O24 0.0872(9) 0.0831(8) 0.0404(7) 0.0274(7) 0.0114(6) -0.0068(6)
O23 0.1044(11) 0.0566(7) 0.0541(7) 0.0250(7) 0.0130(7) -0.0077(6)
N21 0.0435(6) 0.0453(6) 0.0380(6) 0.0021(5) 0.0043(5) -0.0027(5)
C22 0.0396(7) 0.0425(7) 0.0381(7) 0.0009(6) 0.0046(6) -0.0022(6)
C23 0.0366(7) 0.0443(7) 0.0397(8) -0.0007(6) 0.0028(6) -0.0025(6)
N24 0.0439(6) 0.0491(7) 0.0391(7) 0.0010(5) 0.0053(5) 0.0019(5)
C25 0.0455(8) 0.0444(7) 0.0474(9) 0.0011(6) 0.0041(7) 0.0015(6)
C26 0.0451(8) 0.0436(7) 0.0447(8) 0.0015(6) 0.0030(6) -0.0043(6)
C27 0.0681(10) 0.0500(8) 0.0465(9) 0.0109(7) 0.0124(8) 0.0059(7)
C28 0.0506(8) 0.0575(9) 0.0420(9) 0.0052(7) 0.0057(7) -0.0085(7)
C29 0.0900(14) 0.0540(9) 0.0656(12) 0.0134(9) 0.0150(10) 0.0126(8)
C30 0.0877(13) 0.0502(9) 0.0603(11) 0.0150(9) 0.0105(10) -0.0088(8)
O11 0.0600(7) 0.0964(9) 0.0515(7) -0.0178(7) 0.0216(6) -0.0156(7)
O12 0.0442(6) 0.1023(10) 0.0612(8) -0.0187(6) 0.0142(6) -0.0090(7)
O13 0.0803(9) 0.0879(9) 0.0423(7) -0.0275(7) 0.0018(6) -0.0057(6)
O14 0.0529(7) 0.0927(9) 0.0578(7) -0.0220(6) 0.0031(6) -0.0094(7)
N11 0.0428(6) 0.0435(6) 0.0399(6) -0.0034(5) 0.0060(5) 0.0022(5)
C12 0.0402(7) 0.0363(6) 0.0405(8) 0.0005(5) 0.0055(6) 0.0034(5)
C13 0.0427(7) 0.0367(6) 0.0407(8) 0.0013(5) 0.0047(6) 0.0029(6)
N14 0.0493(7) 0.0442(6) 0.0411(7) -0.0022(5) 0.0107(6) 0.0021(5)
C15 0.0447(8) 0.0474(8) 0.0487(8) -0.0029(6) 0.0115(7) 0.0027(6)
C16 0.0437(8) 0.0467(7) 0.0459(8) -0.0045(6) 0.0068(7) 0.0050(6)
C17 0.0431(8) 0.0536(8) 0.0494(9) -0.0010(6) 0.0102(7) 0.0003(7)
C18 0.0527(9) 0.0500(8) 0.0474(9) -0.0041(7) 0.0019(7) 0.0003(7)
C19 0.0571(11) 0.0933(14) 0.0649(12) -0.0168(10) 0.0236(9) -0.0071(10)
C20 0.0524(10) 0.0911(13) 0.0556(10) -0.0229(9) 0.0045(8) -0.0006(9)
O15 0.0985(15) 0.0525(9) 0.0844(14) 0.000 0.0487(12) 0.000
O25 0.0477(7) 0.1254(13) 0.0678(9) 0.0029(7) 0.0043(7) 0.0356(9)
Li11 0.058(2) 0.056(2) 0.048(2) 0.000 0.0099(18) 0.000
Li21 0.0579(15) 0.0626(15) 0.0455(14) 0.0016(13) 0.0125(12) -0.0005(12)
Li12 0.071(2) 0.051(2) 0.046(2) 0.000 0.0093(19) 0.000
O16 0.194(3) 0.0423(9) 0.0687(14) 0.000 -0.0406(17) 0.000

loop_
_atom_type_symbol
_atom_type_description
_atom_type_scat_dispersion_real
_atom_type_scat_dispersion_imag
_atom_type_scat_source
C C 0.0181 0.0091 'International Tables Vol C Tables 4.2.6.8 and 6.1.1.4'
H H 0.0000 0.0000 'International Tables Vol C Tables 4.2.6.8 and 6.1.1.4'
Li Li 0.0008 0.0003 'International Tables Vol C Tables 4.2.6.8 and 6.1.1.4'
N N 0.0311 0.0180 'International Tables Vol C Tables 4.2.6.8 and 6.1.1.4'
O O 0.0492 0.0322 'International Tables Vol C Tables 4.2.6.8 and 6.1.1.4'

loop_
_geom_angle_atom_site_label_1
_geom_angle_atom_site_label_2
_geom_angle_atom_site_label_3
_geom_angle_site_symmetry_1
_geom_angle_site_symmetry_3
_geom_angle
C27 O21 Li21 . . 123.64(14)
C27 O22 H221 . . 113.5(14)
C28 O24 Li21 . 6 122.81(14)
C28 O23 H221 . . 111.8(14)
C26 N21 C22 . . 119.64(13)
C26 N21 Li21 . . 130.06(12)
C22 N21 Li21 . . 110.26(12)
N21 C22 C23 . . 120.10(13)
N21 C22 C27 . . 111.27(12)
C23 C22 C27 . . 128.63(13)
N24 C23 C22 . . 120.12(13)
N24 C23 C28 . . 110.88(13)
C22 C23 C28 . . 129.00(13)
C25 N24 C23 . . 119.55(13)
C25 N24 Li21 . 6 128.96(12)
C23 N24 Li21 . 6 108.47(12)
N24 C25 C26 . . 120.45(13)
N24 C25 C29 . . 117.55(14)
C26 C25 C29 . . 122.00(14)
N21 C26 C25 . . 120.07(13)
N21 C26 C30 . . 118.02(14)
C25 C26 C30 . . 121.90(14)
O21 C27 O22 . . 122.16(15)
O21 C27 C22 . . 118.70(14)
O22 C27 C22 . . 119.14(14)
O21 C27 Li21 . . 35.08(10)
O22 C27 Li21 . . 157.24(13)
C22 C27 Li21 . . 83.62(10)
O24 C28 O23 . . 121.55(15)
O24 C28 C23 . . 118.69(14)
O23 C28 C23 . . 119.74(14)
C25 C29 H291 . . 109.5
C25 C29 H293 . . 109.5
H291 C29 H293 . . 109.5
C25 C29 H292 . . 109.5
H291 C29 H292 . . 109.5
H293 C29 H292 . . 109.5
C26 C30 H302 . . 109.5
C26 C30 H301 . . 109.5
H302 C30 H301 . . 109.5
C26 C30 H303 . . 109.5
H302 C30 H303 . . 109.5
H301 C30 H303 . . 109.5
C17 O11 Li11 . . 124.56(11)
C17 O12 H121 . . 111.3(13)
C18 O13 Li12 . . 124.25(12)
C18 O14 H121 . . 110.6(12)
C16 N11 C12 . . 119.61(13)
C16 N11 Li11 . . 129.62(11)
C12 N11 Li11 . . 110.74(10)
N11 C12 C13 . . 120.10(12)
N11 C12 C17 . . 111.24(12)
C13 C12 C17 . . 128.65(13)
N14 C13 C12 . . 120.07(13)
N14 C13 C18 . . 111.17(13)
C12 C13 C18 . . 128.75(13)
C15 N14 C13 . . 119.52(13)
C15 N14 Li12 . . 130.23(11)
C13 N14 Li12 . . 107.90(10)
N14 C15 C16 . . 120.53(14)
N14 C15 C19 . . 117.49(15)
C16 C15 C19 . . 121.98(15)
N11 C16 C15 . . 120.13(14)
N11 C16 C20 . . 117.77(14)
C15 C16 C20 . . 122.09(14)
O11 C17 O12 . . 121.80(14)
O11 C17 C12 . . 118.52(14)
O12 C17 C12 . . 119.67(14)
O13 C18 O14 . . 121.93(15)
O13 C18 C13 . . 118.59(14)
O14 C18 C13 . . 119.45(14)
C15 C19 H191 . . 109.5
C15 C19 H193 . . 109.5
H191 C19 H193 . . 109.5
C15 C19 H192 . . 109.5
H191 C19 H192 . . 109.5
H193 C19 H192 . . 109.5
C16 C20 H203 . . 109.5
C16 C20 H201 . . 109.5
H203 C20 H201 . . 109.5
C16 C20 H202 . . 109.5
H203 C20 H202 . . 109.5
H201 C20 H202 . . 109.5
Li11 O15 H151 . . 127(2)
Li21 O25 H251 . . 125.5(18)
Li21 O25 H252 . . 126(2)
H251 O25 H252 . . 107(3)
O15 Li11 O11 . 2_556 112.18(11)
O15 Li11 O11 . . 112.18(11)
O11 Li11 O11 2_556 . 135.6(2)
O15 Li11 N11 . 2_556 101.08(10)
O11 Li11 N11 2_556 2_556 74.72(6)
O11 Li11 N11 . 2_556 96.81(8)
O15 Li11 N11 . . 101.08(10)
O11 Li11 N11 2_556 . 96.80(8)
O11 Li11 N11 . . 74.72(6)
N11 Li11 N11 2_556 . 157.8(2)
O25 Li21 O21 . . 114.19(17)
O25 Li21 O24 . 6_556 116.34(16)
O21 Li21 O24 . 6_556 129.46(17)
O25 Li21 N21 . . 99.20(13)
O21 Li21 N21 . . 76.11(10)
O24 Li21 N21 6_556 . 96.95(13)
O25 Li21 N24 . 6_556 90.02(12)
O21 Li21 N24 . 6_556 104.63(13)
O24 Li21 N24 6_556 6_556 74.42(11)
N21 Li21 N24 . 6_556 169.57(15)
O25 Li21 C27 . . 114.39(14)
O21 Li21 C27 . . 21.28(6)
O24 Li21 C27 6_556 . 124.99(14)
N21 Li21 C27 . . 54.84(7)
N24 Li21 C27 6_556 . 125.35(12)
O16 Li12 O13 . . 116.26(11)
O16 Li12 O13 . 2 116.26(11)
O13 Li12 O13 . 2 127.5(2)
O16 Li12 N14 . 2 90.44(10)
O13 Li12 N14 . 2 104.99(7)
O13 Li12 N14 2 2 74.61(5)
O16 Li12 N14 . . 90.44(10)
O13 Li12 N14 . . 74.61(5)
O13 Li12 N14 2 . 104.99(7)
N14 Li12 N14 2 . 179.1(2)
Li12 O16 H161 . . 123.6(19)

loop_
_geom_bond_atom_site_label_1
_geom_bond_atom_site_label_2
_geom_bond_site_symmetry_2
_geom_bond_distance
_geom_bond_publ_flag
O21 C27 . 1.214(2) ?
Li11 O15 . 1.915(4) y
Li11 O11 . 1.9473(19) y
Li11 O11 2_556 1.9472(19) y
Li11 N11 2_556 2.3128(14) y
Li11 N11 . 2.3129(14) y
Li12 O16 . 1.884(4) y
Li12 O13 . 1.920(2) y
Li12 O13 2 1.920(2) y
Li12 N14 2 2.3446(12) y
Li12 N14 . 2.3446(12) y
Li21 O25 . 1.902(3) y
Li21 O21 . 1.923(3) y
Li21 O24 6_556 1.949(3) y
Li21 N21 . 2.276(3) y
Li21 N24 6_556 2.324(3) y
O22 C27 . 1.281(2) ?
O22 H221 . 1.18(3) ?
O24 C28 . 1.215(2) ?
O24 Li21 6 1.949(3) ?
O23 C28 . 1.277(2) ?
O23 H221 . 1.19(3) ?
N21 C26 . 1.3242(19) ?
N21 C22 . 1.3509(18) ?
C22 C23 . 1.393(2) ?
C22 C27 . 1.523(2) ?
C23 N24 . 1.3502(19) ?
C23 C28 . 1.525(2) ?
N24 C25 . 1.3214(19) ?
N24 Li21 6 2.324(3) ?
C25 C26 . 1.414(2) ?
C25 C29 . 1.502(2) ?
C26 C30 . 1.497(2) ?
C27 Li21 . 2.786(3) ?
C29 H291 . 0.9600 ?
C29 H293 . 0.9600 ?
C29 H292 . 0.9600 ?
C30 H302 . 0.9600 ?
C30 H301 . 0.9600 ?
C30 H303 . 0.9600 ?
O11 C17 . 1.215(2) ?
O12 C17 . 1.282(2) ?
O12 H121 . 1.14(3) ?
O13 C18 . 1.217(2) ?
O14 C18 . 1.282(2) ?
O14 H121 . 1.24(3) ?
N11 C16 . 1.3255(19) ?
N11 C12 . 1.3481(19) ?
C12 C13 . 1.397(2) ?
C12 C17 . 1.524(2) ?
C13 N14 . 1.3499(19) ?
C13 C18 . 1.523(2) ?
N14 C15 . 1.321(2) ?
C15 C16 . 1.413(2) ?
C15 C19 . 1.499(2) ?
C16 C20 . 1.492(2) ?
C19 H191 . 0.9600 ?
C19 H193 . 0.9600 ?
C19 H192 . 0.9600 ?
C20 H203 . 0.9600 ?
C20 H201 . 0.9600 ?
C20 H202 . 0.9600 ?
O15 H151 . 0.85(3) ?
O25 H251 . 0.91(3) ?
O25 H252 . 0.80(3) ?
O16 H161 . 0.82(3) ?

loop_
_geom_hbond_atom_site_label_D
_geom_hbond_atom_site_label_H
_geom_hbond_atom_site_label_A
_geom_hbond_site_symmetry_A
_geom_hbond_distance_DH
_geom_hbond_distance_HA
_geom_hbond_distance_DA
_geom_hbond_angle_DHA
O22 H221 O23 . 1.18(3) 1.19(3) 2.3693(18) 177(3)
O12 H121 O14 . 1.14(3) 1.24(3) 2.3777(18) 177(3)
O16 H161 O22 4 0.82(3) 2.01(3) 2.8268(18) 173(3)
O15 H151 O24 4 0.85(3) 2.22(4) 2.989(2) 150(3)
O15 H151 O23 4 0.85(3) 2.34(3) 3.1201(14) 153(3)
O25 H251 O12 5_556 0.91(3) 2.03(3) 2.938(2) 174(2)
O25 H252 O14 2 0.80(3) 2.20(3) 2.975(2) 163(3)
O25 H252 O13 2 0.80(3) 2.43(3) 3.078(2) 139(3)
